data_7237865
loop_
_publ_author_name
'Sun, Juan'
'Sun, Zan'
'Wang, Kang'
'Xi, Lu'
'Ma, Yue'
'Li, Licun'

_publ_section_title
;
 Slow relaxation of magnetization in unprecedented Cu--Ln-Rad
 hetero-tri-spin chains constructed from multidentate nitronyl nitroxide
;
_journal_issue 29
_journal_name_full 'Journal of Materials Chemistry C'
_journal_page_first 9057
_journal_paper_doi 10.1039/C9TC02410G
_journal_volume 7
_journal_year 2019
_chemical_formula_moiety 'C58 H32 Cu2 F42 Gd N4 O17'
_chemical_formula_sum 'C58 H32 Cu2 F42 Gd N4 O17'
_chemical_formula_weight 2139.23
_space_group_crystal_system triclinic
_space_group_IT_number 2
_space_group_name_Hall '-P 1'
_space_group_name_H-M_alt 'P -1'
_atom_sites_solution_hydrogens mixed
_audit_creation_date 2018-07-17
_audit_creation_method
;
Olex2 1.2
(compiled 2018.05.29 svn.r3508 for OlexSys, GUI svn.r5506)
;
_audit_update_record
;
2019-04-01 deposited with the CCDC.	2019-06-27 downloaded from the CCDC.
;
_cell_angle_alpha 74.45(3)
_cell_angle_beta 85.57(3)
_cell_angle_gamma 87.15(3)
_cell_formula_units_Z 2
_cell_length_a 12.208(2)
_cell_length_b 16.603(3)
_cell_length_c 20.871(4)
_cell_measurement_reflns_used 4646
_cell_measurement_temperature 113.1500
_cell_measurement_theta_max 27.8704
_cell_measurement_theta_min 1.2737
_cell_volume 4061.5(14)
_computing_cell_refinement 'CrystalClear (Rigaku Inc., 2008)'
_computing_data_collection 'CrystalClear (Rigaku Inc., 2008)'
_computing_data_reduction 'CrystalClear (Rigaku Inc., 2008)'
_computing_molecular_graphics 'Olex2 (Dolomanov et al., 2009)'
_computing_publication_material 'Olex2 (Dolomanov et al., 2009)'
_computing_structure_refinement 'XL (Sheldrick, 2008)'
_computing_structure_solution 'XS (Sheldrick, 2008)'
_diffrn_ambient_temperature 113.1500
_diffrn_measured_fraction_theta_full 0.995
_diffrn_measured_fraction_theta_max 0.995
_diffrn_measurement_device_type 'Bruker P4'
_diffrn_measurement_method '\w scans'
_diffrn_radiation_monochromator graphite
_diffrn_radiation_type MoK\a
_diffrn_radiation_wavelength 0.71073
_diffrn_reflns_av_R_equivalents 0.1240
_diffrn_reflns_av_unetI/netI 0.1739
_diffrn_reflns_Laue_measured_fraction_full 0.995
_diffrn_reflns_Laue_measured_fraction_max 0.995
_diffrn_reflns_limit_h_max 14
_diffrn_reflns_limit_h_min -14
_diffrn_reflns_limit_k_max 19
_diffrn_reflns_limit_k_min -19
_diffrn_reflns_limit_l_max 24
_diffrn_reflns_limit_l_min -24
_diffrn_reflns_number 38949
_diffrn_reflns_point_group_measured_fraction_full 0.995
_diffrn_reflns_point_group_measured_fraction_max 0.995
_diffrn_reflns_theta_full 25.010
_diffrn_reflns_theta_max 25.010
_diffrn_reflns_theta_min 1.274
_exptl_absorpt_coefficient_mu 1.484
_exptl_absorpt_correction_T_max 0.732
_exptl_absorpt_correction_T_min 0.647
_exptl_absorpt_correction_type multi-scan
_exptl_absorpt_process_details SADABS
_exptl_crystal_colour purple-green
_exptl_crystal_density_diffrn 1.749
_exptl_crystal_description block
_exptl_crystal_F_000 2088
_exptl_crystal_size_max 0.3
_exptl_crystal_size_mid 0.28
_exptl_crystal_size_min 0.21
_refine_diff_density_max 1.498
_refine_diff_density_min -0.933
_refine_diff_density_rms 0.149
_refine_ls_extinction_method none
_refine_ls_goodness_of_fit_ref 1.056
_refine_ls_hydrogen_treatment constr
_refine_ls_matrix_type full
_refine_ls_number_parameters 1198
_refine_ls_number_reflns 14255
_refine_ls_number_restraints 1231
_refine_ls_restrained_S_all 1.371
_refine_ls_R_factor_all 0.1731
_refine_ls_R_factor_gt 0.0982
_refine_ls_shift/su_max 0.027
_refine_ls_shift/su_mean 0.005
_refine_ls_structure_factor_coef Fsqd
_refine_ls_weighting_details 'w=1/[\s^2^(Fo^2^)+(0.1212P)^2^] where P=(Fo^2^+2Fc^2^)/3'
_refine_ls_weighting_scheme calc
_refine_ls_wR_factor_gt 0.2292
_refine_ls_wR_factor_ref 0.2857
_reflns_Friedel_coverage 0.000
_reflns_number_gt 7731
_reflns_number_total 14255
_reflns_threshold_expression 'I > 2\s(I)'
_cod_data_source_file c9tc02410g2.cif
_cod_data_source_block 1
_cod_depositor_comments
;
The following automatic conversions were performed:

data item '_exptl_absorpt_correction_type' value 'Multi-scan' was
changed to 'multi-scan' in accordance with the
/home/saulius/struct/COD-crude-data/automatic-downloads/DataCite-retrospective/RSC/depositions/lib/dictionaries/cif_core.dic
dictionary named 'cif_core.dic' version 2.4.2 last updated on
2011-04-26.

Automatic conversion script
Id: cif_fix_values 6909 2019-04-08 15:41:33Z antanas 
;
_cod_database_code 7237865
_shelx_shelxl_version_number 2014/7
_shelx_space_group_comment
;
The symmetry employed for this shelxl refinement is uniquely defined
by the following loop, which should always be used as a source of
symmetry information in preference to the above space-group names.
They are only intended as comments.
;
_olex2_refinement_description
;
1. Fixed Uiso
 At 1.2 times of:
  All C(H) groups
 At 1.5 times of:
  All C(H,H,H) groups, All O(H,H) groups
2. Restrained distances
 F34-O14
 2.8 with sigma of 0.01
 C32A-C31A
 1.53 with sigma of 0.01
3. Rigid bond restraints
 F9A, C38
 with sigma for 1-2 distances of 0.02 and sigma for 1-3 distances of 0.02
 O8, C37A
 with sigma for 1-2 distances of 0.02 and sigma for 1-3 distances of 0.02
 C38
 with sigma for 1-2 distances of 0.02 and sigma for 1-3 distances of 0.02
 C35
 with sigma for 1-2 distances of 0.02 and sigma for 1-3 distances of 0.02
 C47
 with sigma for 1-2 distances of 0.02 and sigma for 1-3 distances of 0.02
 O10, C32A
 with sigma for 1-2 distances of 0.02 and sigma for 1-3 distances of 0.02
 F25, F27B
 with sigma for 1-2 distances of 0.001 and sigma for 1-3 distances of 0.001
 C29, C37B
 with sigma for 1-2 distances of 0.001 and sigma for 1-3 distances of 0.001
4. Uiso/Uaniso restraints and constraints
F27A \\sim C48: within 2A with sigma of 0.01 and sigma for terminal atoms of
0.02
C44 \\sim C29 \\sim C18 \\sim C57 \\sim C50 \\sim C23 \\sim C9 \\sim C10 \\sim
C14 \\sim C8 \\sim C52 \\sim C13 \\sim C12 \\sim C7 \\sim C17 \\sim C27 \\sim
C19 \\sim C26 \\sim C11 \\sim C16 \\sim C4 \\sim C25 \\sim C6 \\sim C15 \\sim
C40 \\sim C22 \\sim C45 \\sim C1 \\sim C5 \\sim C28 \\sim C20 \\sim C55 \\sim
C42 \\sim C3 \\sim C41 \\sim C24 \\sim C33 \\sim C2 \\sim C58 \\sim C53 \\sim
C51 \\sim C46 \\sim C56 \\sim C54 \\sim C21 \\sim C47 \\sim C39 \\sim C30A
\\sim C35 \\sim C43 \\sim C31A \\sim C37A \\sim C36A \\sim C38 \\sim C32A \\sim
C49 \\sim C30B \\sim C31B \\sim C32B \\sim C37B \\sim C36B \\sim C48 \\sim C34:
within 3.8A with sigma of 0.01 and sigma for terminal atoms of 0.02
Uanis(F35A) \\sim Ueq: with sigma of 0.001 and sigma for terminal atoms of 0.001
Uanis(F35B) \\sim Ueq: with sigma of 0.001 and sigma for terminal atoms of 0.001
Uanis(C38) \\sim Ueq: with sigma of 0.001 and sigma for terminal atoms of 0.001
Uanis(C38) \\sim Ueq, Uanis(F36) \\sim Ueq, Uanis(F9) \\sim Ueq: with sigma of
0.001 and sigma for terminal atoms of 0.001
Uanis(F34) \\sim Ueq, Uanis(F36) \\sim Ueq: with sigma of 0.01 and sigma for
terminal atoms of 0.01
Uanis(C36A) \\sim Ueq: with sigma of 0.01 and sigma for terminal atoms of 0.01
Uanis(F36) \\sim Ueq: with sigma of 0.001 and sigma for terminal atoms of 0.001
Uanis(F9) \\sim Ueq: with sigma of 0.001 and sigma for terminal atoms of 0.001
Uanis(F42) \\sim Ueq, Uanis(F30) \\sim Ueq, Uanis(C37A) \\sim Ueq: with sigma
of 0.01 and sigma for terminal atoms of 0.01
Uanis(F40) \\sim Ueq: with sigma of 0.001 and sigma for terminal atoms of 0.001
Uanis(C32A) \\sim Ueq, Uanis(C47) \\sim Ueq: with sigma of 0.001 and sigma for
terminal atoms of 0.001
Uanis(O10) \\sim Ueq: with sigma of 0.001 and sigma for terminal atoms of 0.001
Uanis(F9A) \\sim Ueq, Uanis(F27B) \\sim Ueq, Uanis(C32B) \\sim Ueq: with sigma
of 0.01 and sigma for terminal atoms of 0.01
Uanis(C49) \\sim Ueq: with sigma of 0.01 and sigma for terminal atoms of 0.01
5. Others
 Sof(F9A)=1-FVAR(1)
 Sof(F9)=FVAR(1)
 Fixed Sof: C30A(0.5) C31A(0.5) H31A(0.5) F35B(0.5) F35A(0.5) C37A(0.5)
 C36A(0.5) H36A(0.5) C32A(0.5) C30B(0.5) C31B(0.5) H31B(0.5) C32B(0.5)
 C37B(0.5) C36B(0.5) H36B(0.5) F27A(0.5) F27B(0.5)
6.a Rotating group:
 O11(H11A,H11B)
6.b Aromatic/amide H refined with riding coordinates:
 C18(H18), C23(H23), C9(H9), C13(H13), C17(H17), C26(H26), C11(H11), C16(H16),
 C15(H15), C22(H22), C20(H20), C41(H41), C51(H51), C46(H46), C56(H56), C21(H21),
  C31A(H31A), C36A(H36A), C31B(H31B), C36B(H36B)
6.c Idealised Me refined as rotating group:
 C6(H6A,H6B,H6C), C5(H5A,H5B,H5C), C3(H3A,H3B,H3C), C2(H2A,H2B,H2C)
;
_olex2_submission_special_instructions 'No special instructions were received'

loop_
_space_group_symop_operation_xyz
'x, y, z'
'-x, -y, -z'

loop_
_atom_site_label
_atom_site_type_symbol
_atom_site_fract_x
_atom_site_fract_y
_atom_site_fract_z
_atom_site_U_iso_or_equiv
_atom_site_adp_type
_atom_site_occupancy
_atom_site_site_symmetry_order
_atom_site_calc_flag
_atom_site_refinement_flags_posn
_atom_site_refinement_flags_adp
_atom_site_refinement_flags_occupancy
_atom_site_disorder_assembly
_atom_site_disorder_group
Gd1 Gd 0.24740(5) 0.48642(4) 0.27489(3) 0.0443(2) Uani 1 1 d . . . . .
Cu2 Cu -0.05695(12) -0.05055(9) 0.23204(7) 0.0441(4) Uani 1 1 d . . . . .
Cu3 Cu 0.5000 0.5000 0.0000 0.0418(5) Uani 1 2 d S T P . .
Cu1 Cu 0.5000 0.0000 0.5000 0.0427(5) Uani 1 2 d S T P . .
F23 F 0.0611(10) 0.1699(7) 0.4025(6) 0.124(4) Uani 1 1 d . . . . .
F24 F 0.1724(9) 0.2191(6) 0.4486(5) 0.097(3) Uani 1 1 d . . . . .
F20 F -0.0113(10) 0.3749(9) 0.1441(7) 0.152(6) Uani 1 1 d . . . . .
F19 F 0.1422(10) 0.3392(10) 0.1133(7) 0.148(6) Uani 1 1 d . . . . .
F22 F 0.0145(13) 0.2728(9) 0.4396(7) 0.173(7) Uani 1 1 d . . . . .
F21 F 0.0372(14) 0.2509(8) 0.1746(7) 0.169(7) Uani 1 1 d . . . . .
F30 F 0.0818(11) 0.0495(8) 0.0215(6) 0.124(4) Uani 1 1 d . U . . .
F29 F 0.1487(9) 0.1337(8) 0.0620(5) 0.116(4) Uani 1 1 d . . . . .
F28 F 0.0121(11) 0.1688(11) 0.0032(6) 0.188(8) Uani 1 1 d . . . . .
F5 F 0.6283(7) -0.0519(7) 0.2708(5) 0.100(3) Uani 1 1 d . . . . .
F31 F -0.2686(9) -0.1954(6) 0.4159(5) 0.094(3) Uani 1 1 d . . . . .
F32 F -0.1256(8) -0.2725(7) 0.4106(6) 0.110(4) Uani 1 1 d . . . . .
F3 F 0.8935(8) 0.0404(9) 0.3843(6) 0.130(5) Uani 1 1 d . . . . .
F2 F 0.8486(7) 0.0925(7) 0.4619(6) 0.107(4) Uani 1 1 d . . . . .
F41 F 0.8596(9) 0.4278(8) -0.0964(5) 0.124(4) Uani 1 1 d . . . . .
F18 F -0.1518(8) 0.4414(7) 0.3246(6) 0.108(4) Uani 1 1 d . . . . .
F38 F 0.6358(11) 0.5322(8) 0.1889(6) 0.137(5) Uani 1 1 d . . . . .
F39 F 0.6350(11) 0.4019(8) 0.2129(5) 0.126(4) Uani 1 1 d . . . . .
F33 F -0.2768(10) -0.3053(7) 0.3803(5) 0.119(4) Uani 1 1 d . . . . .
F37 F 0.7821(9) 0.4632(10) 0.1853(5) 0.142(5) Uani 1 1 d . . . . .
F1 F 0.8818(8) -0.0357(8) 0.4820(8) 0.173(7) Uani 1 1 d . . . . .
F4 F 0.4895(10) 0.0250(9) 0.2729(5) 0.136(5) Uani 1 1 d . . . . .
F14 F 0.0769(14) 0.6018(13) 0.4908(10) 0.203(7) Uani 1 1 d . . . . .
F15 F 0.2368(12) 0.5718(12) 0.4869(8) 0.185(7) Uani 1 1 d . . . . .
F40 F 0.9383(16) 0.4290(12) -0.0160(9) 0.200(7) Uani 1 1 d . U . . .
F16 F -0.1695(15) 0.5685(8) 0.2743(9) 0.187(8) Uani 1 1 d . . . . .
F6 F 0.4775(13) -0.0987(9) 0.3202(6) 0.158(6) Uani 1 1 d . . . . .
F17 F -0.1792(12) 0.5324(10) 0.3768(8) 0.167(6) Uani 1 1 d . . . . .
F13 F 0.1740(19) 0.6850(11) 0.4294(9) 0.221(10) Uani 1 1 d . . . . .
F42 F 0.8662(15) 0.3348(11) -0.0110(9) 0.196(7) Uani 1 1 d . U . . .
O15 O -0.1262(7) -0.1271(5) 0.3096(4) 0.053(2) Uani 1 1 d . . . . .
O16 O 0.5658(7) 0.4895(5) 0.0867(4) 0.050(2) Uani 1 1 d . . . . .
O4 O 0.4962(7) -0.0288(5) 0.4159(4) 0.050(2) Uani 1 1 d . . . . .
O13 O 0.0199(7) 0.0162(6) 0.1518(4) 0.052(2) Uani 1 1 d . . . . .
O3 O 0.6585(6) 0.0090(5) 0.4907(4) 0.049(2) Uani 1 1 d . . . . .
O2 O 0.4087(7) 0.4043(5) 0.3017(4) 0.043(2) Uani 1 1 d . . . . .
O9 O 0.2157(7) 0.5325(5) 0.3708(4) 0.054(2) Uani 1 1 d . . . . .
O6 O 0.1930(7) 0.3571(5) 0.3493(4) 0.053(2) Uani 1 1 d . . . . .
O17 O 0.6680(7) 0.4600(5) -0.0382(4) 0.051(2) Uani 1 1 d . . . . .
O5 O 0.1808(7) 0.4075(6) 0.2099(5) 0.057(2) Uani 1 1 d . . . . .
O14 O -0.1420(8) -0.0929(6) 0.1753(4) 0.068(3) Uani 1 1 d D . . . .
O11 O 0.3628(7) 0.5114(5) 0.1718(4) 0.058(2) Uani 1 1 d . . . . .
H11A H 0.4278 0.5225 0.1783 0.088 Uiso 1 1 d GR . . . .
H11B H 0.3357 0.5527 0.1431 0.088 Uiso 1 1 d GR . . . .
O10 O 0.0549(8) 0.4936(6) 0.2963(5) 0.060(2) Uani 1 1 d . U . . .
O7 O 0.3878(8) 0.5798(5) 0.2794(5) 0.057(2) Uani 1 1 d . . . . .
O12 O -0.1666(8) 0.0571(6) 0.2324(5) 0.063(3) Uani 1 1 d . . . . .
O1 O 0.4901(9) 0.1396(6) 0.4255(5) 0.073(3) Uani 1 1 d . . . . .
O8 O 0.1859(8) 0.6229(6) 0.2206(4) 0.062(3) Uani 1 1 d . U . . .
N3 N 0.0644(8) -0.0363(6) 0.2873(5) 0.040(2) Uani 1 1 d . . . . .
N2 N 0.4427(8) 0.3425(7) 0.3488(5) 0.047(3) Uani 1 1 d . . . . .
N4 N 0.4571(8) 0.3785(6) 0.0307(5) 0.041(2) Uani 1 1 d . . . . .
N1 N 0.4831(8) 0.2182(6) 0.4079(5) 0.042(2) Uani 1 1 d . . . . .
C44 C 0.0527(19) 0.1105(13) 0.0488(8) 0.083(3) Uani 1 1 d . U . . .
C29 C 0.158(3) 0.6060(18) 0.4496(12) 0.103(3) Uani 1 1 d . U . . .
C18 C 0.1224(9) 0.0338(7) 0.2703(6) 0.0385(18) Uani 1 1 d . U . . .
H18 H 0.1039 0.0768 0.2336 0.046 Uiso 1 1 calc R . . . .
C57 C 0.6649(10) 0.4709(8) 0.1008(7) 0.051(2) Uani 1 1 d . U . . .
C50 C -0.2025(13) -0.1570(11) 0.1920(7) 0.069(3) Uani 1 1 d . U . . .
C23 C 0.4225(9) 0.3434(7) 0.0933(5) 0.0413(19) Uani 1 1 d . U . . .
H23 H 0.4136 0.3783 0.1216 0.050 Uiso 1 1 calc R . . . .
C9 C 0.3219(9) 0.1545(7) 0.3285(6) 0.0425(17) Uani 1 1 d . U . . .
H9 H 0.3097 0.1297 0.3739 0.051 Uiso 1 1 calc R . . . .
C10 C 0.2777(9) 0.1206(7) 0.2824(6) 0.0386(16) Uani 1 1 d . U . . .
C14 C 0.2096(10) 0.0432(7) 0.3066(6) 0.0417(19) Uani 1 1 d . U . . .
C8 C 0.3863(10) 0.2279(7) 0.3057(6) 0.0405(17) Uani 1 1 d . U . . .
C52 C -0.1846(10) -0.1891(9) 0.3089(7) 0.055(3) Uani 1 1 d . U . . .
C13 C 0.4080(10) 0.2612(8) 0.2381(6) 0.0452(18) Uani 1 1 d . U . . .
H13 H 0.4515 0.3079 0.2231 0.054 Uiso 1 1 calc R . . . .
C12 C 0.3656(10) 0.2261(7) 0.1918(6) 0.0420(17) Uani 1 1 d . U . . .
C7 C 0.4352(9) 0.2622(7) 0.3531(6) 0.0401(18) Uani 1 1 d . U . . .
C17 C 0.0919(10) -0.0973(7) 0.3423(6) 0.047(2) Uani 1 1 d . U . . .
H17 H 0.0538 -0.1468 0.3543 0.057 Uiso 1 1 calc R . . . .
C27 C 0.5720(10) -0.0210(8) 0.3732(6) 0.046(2) Uani 1 1 d . U . . .
C19 C 0.3984(10) 0.2610(7) 0.1207(6) 0.0418(18) Uani 1 1 d . U . . .
C26 C 0.6791(11) 0.0014(8) 0.3786(7) 0.056(3) Uani 1 1 d . U . . .
H26 H 0.7276 0.0112 0.3409 0.068 Uiso 1 1 calc R . . . .
C11 C 0.2996(9) 0.1572(7) 0.2157(6) 0.0410(17) Uani 1 1 d . U . . .
H11 H 0.2689 0.1348 0.1851 0.049 Uiso 1 1 calc R . . . .
C16 C 0.1748(12) -0.0875(8) 0.3805(7) 0.053(2) Uani 1 1 d . U . . .
H16 H 0.1900 -0.1289 0.4189 0.064 Uiso 1 1 calc R . . . .
C4 C 0.4919(11) 0.3577(8) 0.4090(6) 0.049(2) Uani 1 1 d . U . . .
C25 C 0.7163(10) 0.0095(8) 0.4372(7) 0.054(3) Uani 1 1 d . U . . .
C6 C 0.3965(11) 0.3755(10) 0.4553(7) 0.060(3) Uani 1 1 d . U . . .
H6A H 0.3469 0.4165 0.4301 0.090 Uiso 1 1 calc GR . . . .
H6B H 0.4242 0.3964 0.4893 0.090 Uiso 1 1 calc GR . . . .
H6C H 0.3582 0.3249 0.4755 0.090 Uiso 1 1 calc GR . . . .
C15 C 0.2334(11) -0.0177(7) 0.3622(6) 0.047(2) Uani 1 1 d . U . . .
H15 H 0.2902 -0.0111 0.3874 0.056 Uiso 1 1 calc R . . . .
C40 C 0.1274(11) 0.3023(8) 0.3437(7) 0.053(2) Uani 1 1 d . U . . .
C22 C 0.4646(12) 0.3280(8) -0.0094(7) 0.055(3) Uani 1 1 d . U . . .
H22 H 0.4856 0.3511 -0.0541 0.065 Uiso 1 1 calc R . . . .
C45 C -0.0183(12) 0.0821(9) 0.1124(6) 0.057(2) Uani 1 1 d . U . . .
C1 C 0.5506(10) 0.2750(8) 0.4354(6) 0.049(2) Uani 1 1 d . U . . .
C5 C 0.5636(11) 0.4342(8) 0.3865(8) 0.064(3) Uani 1 1 d . U . . .
H5A H 0.6228 0.4239 0.3564 0.096 Uiso 1 1 calc GR . . . .
H5B H 0.5930 0.4450 0.4246 0.096 Uiso 1 1 calc GR . . . .
H5C H 0.5201 0.4818 0.3643 0.096 Uiso 1 1 calc GR . . . .
C28 C 0.5457(13) -0.0383(13) 0.3087(9) 0.070(3) Uani 1 1 d . U . . .
C20 C 0.4084(12) 0.2099(8) 0.0763(7) 0.052(2) Uani 1 1 d . U . . .
H20 H 0.3914 0.1536 0.0911 0.062 Uiso 1 1 calc R . . . .
C55 C 0.7444(13) 0.4425(8) -0.0028(6) 0.054(3) Uani 1 1 d . U . . .
C42 C 0.1169(12) 0.3475(10) 0.2233(8) 0.056(2) Uani 1 1 d . U . . .
C3 C 0.5535(13) 0.2393(8) 0.5110(6) 0.061(3) Uani 1 1 d . U . . .
H3A H 0.4797 0.2328 0.5308 0.091 Uiso 1 1 calc GR . . . .
H3B H 0.5908 0.2769 0.5291 0.091 Uiso 1 1 calc GR . . . .
H3C H 0.5916 0.1859 0.5205 0.091 Uiso 1 1 calc GR . . . .
C41 C 0.0837(12) 0.2954(9) 0.2857(8) 0.061(2) Uani 1 1 d . U . . .
H41 H 0.0315 0.2554 0.2885 0.074 Uiso 1 1 calc R . . . .
C24 C 0.8400(13) 0.0259(12) 0.4408(8) 0.068(3) Uani 1 1 d . U . . .
C33 C -0.1306(17) 0.5174(13) 0.3238(13) 0.084(3) Uani 1 1 d . U . . .
C2 C 0.6666(12) 0.2682(9) 0.4033(8) 0.065(3) Uani 1 1 d . U . . .
H2A H 0.6879 0.2103 0.4096 0.098 Uiso 1 1 calc GR . . . .
H2B H 0.7172 0.2945 0.4238 0.098 Uiso 1 1 calc GR . . . .
H2C H 0.6675 0.2955 0.3565 0.098 Uiso 1 1 calc GR . . . .
C58 C 0.6817(13) 0.4678(12) 0.1733(8) 0.064(3) Uani 1 1 d . U . . .
C53 C -0.2177(12) -0.2408(10) 0.3793(7) 0.061(3) Uani 1 1 d . U . . .
C51 C -0.2222(11) -0.2085(9) 0.2552(7) 0.058(3) Uani 1 1 d . U . . .
H51 H -0.2615 -0.2568 0.2613 0.070 Uiso 1 1 calc R . . . .
C46 C -0.1093(13) 0.1294(10) 0.1193(7) 0.072(3) Uani 1 1 d . U . . .
H46 H -0.1303 0.1725 0.0834 0.086 Uiso 1 1 calc R . . . .
C56 C 0.7493(11) 0.4466(8) 0.0624(6) 0.054(2) Uani 1 1 d . U . . .
H56 H 0.8159 0.4314 0.0818 0.064 Uiso 1 1 calc R . . . .
C54 C 0.8424(15) 0.4056(15) -0.0346(9) 0.082(3) Uani 1 1 d . U . . .
C21 C 0.4439(14) 0.2447(10) 0.0103(7) 0.063(2) Uani 1 1 d . U . . .
H21 H 0.4534 0.2121 -0.0198 0.076 Uiso 1 1 calc R . . . .
C47 C -0.1722(15) 0.1144(11) 0.1796(9) 0.079(3) Uani 1 1 d . U . . .
C39 C 0.0913(15) 0.2421(12) 0.4112(10) 0.073(3) Uani 1 1 d . U . . .
C30A C 0.1318(17) 0.5605(13) 0.3977(11) 0.041(3) Uani 0.5 1 d . U . A -1
C35 C 0.3867(13) 0.6542(10) 0.2791(9) 0.073(3) Uani 1 1 d . U . . .
C43 C 0.0680(14) 0.3326(11) 0.1624(9) 0.067(3) Uani 1 1 d . U . . .
C31A C 0.025(2) 0.5581(14) 0.3915(11) 0.054(3) Uani 0.5 1 d D U . A -1
H31A H -0.0272 0.5785 0.4183 0.065 Uiso 0.5 1 calc R . . A -1
F34 F -0.2515(16) -0.1299(12) 0.0768(8) 0.201(7) Uani 1 1 d D U . . .
F35B F -0.369(2) -0.1630(15) 0.1423(12) 0.122(8) Uani 0.5 1 d . U . B -1
F35A F -0.174(3) -0.2267(19) 0.1077(15) 0.150(9) Uani 0.5 1 d . U . B 1
F36 F -0.2941(18) -0.2517(13) 0.1494(10) 0.215(8) Uani 1 1 d . U . B 1
C37A C 0.219(2) 0.6974(16) 0.2243(12) 0.054(3) Uani 0.5 1 d . U . A -1
C36A C 0.304(2) 0.7187(17) 0.2468(14) 0.063(3) Uani 0.5 1 d . U . A -1
H36A H 0.3147 0.7748 0.2431 0.076 Uiso 0.5 1 calc R . . A -1
C38 C 0.126(3) 0.768(3) 0.196(2) 0.122(4) Uani 1 1 d . U . . .
F9 F 0.162(2) 0.7789(17) 0.1304(15) 0.150(11) Uani 0.63(3) 1 d . U . A 1
F9A F 0.168(3) 0.844(2) 0.187(2) 0.123(14) Uani 0.37(3) 1 d . U . A 2
C32A C -0.0045(19) 0.5195(14) 0.3375(11) 0.045(3) Uani 0.5 1 d D U . A -1
F7 F 0.068(2) 0.7882(15) 0.2308(10) 0.261(15) Uani 1 1 d . . . . .
F8 F 0.057(3) 0.7525(11) 0.1506(14) 0.279(13) Uani 1 1 d . . . . .
C49 C -0.253(3) -0.1758(19) 0.1282(15) 0.111(4) Uani 1 1 d . U . . .
C30B C 0.075(4) 0.654(3) 0.215(3) 0.138(3) Uani 0.5 1 d . U . A 1
C31B C -0.016(3) 0.621(3) 0.2484(19) 0.101(3) Uani 0.5 1 d . U . A 1
H31B H -0.0807 0.6517 0.2376 0.122 Uiso 0.5 1 calc R . . A 1
C32B C -0.025(4) 0.543(3) 0.300(2) 0.085(3) Uani 0.5 1 d . U . A 1
C37B C 0.224(4) 0.603(3) 0.3791(19) 0.093(3) Uani 0.5 1 d . U . A 1
C36B C 0.303(3) 0.664(2) 0.342(2) 0.099(3) Uani 0.5 1 d . U . A 1
H36B H 0.3053 0.7139 0.3544 0.118 Uiso 0.5 1 calc R . . A 1
F25 F -0.3239(19) 0.1686(11) 0.2359(11) 0.238(11) Uani 1 1 d . U . . .
F26 F -0.2695(19) 0.2423(11) 0.1392(9) 0.245(12) Uani 1 1 d . . . . .
C48 C -0.273(2) 0.178(2) 0.180(2) 0.133(4) Uani 1 1 d . U . . .
F27A F -0.364(2) 0.147(2) 0.1583(18) 0.142(9) Uani 0.5 1 d . U . C 1
F27B F -0.230(4) 0.228(3) 0.214(3) 0.219(15) Uani 0.5 1 d . U . C 2
F10 F 0.5774(11) 0.6523(9) 0.2816(8) 0.156(6) Uani 1 1 d . . . . .
F12 F 0.5008(16) 0.7656(10) 0.2747(13) 0.257(11) Uani 1 1 d . . . . .
C34 C 0.485(3) 0.694(2) 0.289(2) 0.166(3) Uani 1 1 d . U . . .
F11 F 0.4779(17) 0.664(2) 0.3661(13) 0.308(15) Uani 1 1 d . . . . .

loop_
_atom_site_aniso_label
_atom_site_aniso_U_11
_atom_site_aniso_U_22
_atom_site_aniso_U_33
_atom_site_aniso_U_23
_atom_site_aniso_U_13
_atom_site_aniso_U_12
Gd1 0.0449(4) 0.0494(4) 0.0391(4) -0.0125(3) -0.0053(3) 0.0015(3)
Cu2 0.0386(8) 0.0514(9) 0.0403(9) -0.0076(7) -0.0022(7) -0.0072(7)
Cu3 0.0411(12) 0.0490(12) 0.0311(11) -0.0024(9) -0.0045(9) -0.0020(10)
Cu1 0.0348(11) 0.0517(13) 0.0375(11) -0.0042(10) -0.0033(9) -0.0034(10)
F23 0.133(10) 0.111(9) 0.122(10) -0.014(7) 0.006(8) -0.067(8)
F24 0.115(9) 0.108(8) 0.061(6) 0.001(6) -0.010(6) -0.038(7)
F20 0.120(10) 0.222(14) 0.155(12) -0.111(11) -0.106(9) 0.088(10)
F19 0.098(9) 0.272(17) 0.125(10) -0.138(12) -0.038(8) 0.029(10)
F22 0.181(14) 0.147(12) 0.143(12) 0.005(9) 0.114(11) 0.020(10)
F21 0.247(18) 0.138(11) 0.157(13) -0.069(10) -0.110(13) -0.022(11)
F30 0.149(8) 0.141(8) 0.089(6) -0.046(6) 0.030(6) -0.040(7)
F29 0.107(8) 0.162(10) 0.083(7) -0.035(7) 0.024(6) -0.079(8)
F28 0.147(12) 0.251(17) 0.081(8) 0.085(10) 0.032(8) 0.032(12)
F5 0.062(6) 0.174(10) 0.083(7) -0.074(7) -0.002(5) 0.028(6)
F31 0.128(9) 0.081(6) 0.064(6) -0.014(5) 0.036(6) -0.006(6)
F32 0.080(7) 0.112(8) 0.107(8) 0.023(7) -0.005(6) 0.000(6)
F3 0.057(6) 0.262(15) 0.102(8) -0.102(10) 0.036(6) -0.057(8)
F2 0.054(6) 0.137(9) 0.150(10) -0.074(8) 0.007(6) -0.032(6)
F41 0.105(8) 0.203(12) 0.049(6) -0.023(7) 0.002(5) 0.071(8)
F18 0.063(6) 0.102(8) 0.160(11) -0.037(7) -0.003(6) -0.014(6)
F38 0.165(12) 0.164(11) 0.120(9) -0.099(9) -0.081(9) 0.074(9)
F39 0.158(12) 0.171(12) 0.038(5) -0.003(7) 0.000(6) -0.024(9)
F33 0.165(11) 0.109(8) 0.070(7) 0.010(6) 0.002(7) -0.093(8)
F37 0.071(7) 0.294(17) 0.088(8) -0.097(9) -0.033(6) 0.027(9)
F1 0.042(6) 0.147(11) 0.269(18) 0.062(12) -0.044(9) -0.018(7)
F4 0.144(10) 0.206(13) 0.083(8) -0.083(8) -0.068(7) 0.097(10)
F14 0.137(14) 0.27(2) 0.221(19) -0.103(17) 0.037(13) -0.025(13)
F15 0.134(12) 0.33(2) 0.140(12) -0.143(14) -0.066(10) 0.049(13)
F40 0.199(7) 0.200(7) 0.199(7) -0.053(2) -0.0133(11) -0.0058(11)
F16 0.241(19) 0.114(10) 0.225(18) -0.047(11) -0.153(16) 0.054(11)
F6 0.200(14) 0.199(14) 0.112(10) -0.102(10) 0.034(10) -0.102(12)
F17 0.133(11) 0.231(16) 0.184(15) -0.146(13) 0.048(10) -0.037(11)
F13 0.34(3) 0.167(15) 0.180(18) -0.068(13) -0.049(18) -0.108(17)
F42 0.200(10) 0.161(9) 0.188(10) -0.009(8) 0.056(8) 0.063(8)
O15 0.043(5) 0.066(6) 0.051(5) -0.017(5) 0.008(4) -0.024(5)
O16 0.042(5) 0.063(6) 0.041(5) -0.006(4) -0.004(4) -0.007(4)
O4 0.052(5) 0.044(5) 0.046(5) 0.000(4) -0.009(4) 0.005(4)
O13 0.046(5) 0.070(6) 0.039(5) -0.010(4) 0.004(4) -0.012(5)
O3 0.035(5) 0.066(6) 0.043(5) -0.010(4) -0.003(4) -0.004(4)
O2 0.048(5) 0.037(4) 0.039(5) 0.001(4) -0.014(4) -0.005(4)
O9 0.059(6) 0.058(6) 0.046(5) -0.015(4) -0.004(4) -0.008(5)
O6 0.055(6) 0.053(5) 0.052(5) -0.017(4) 0.002(4) -0.008(5)
O17 0.056(6) 0.056(5) 0.034(5) -0.004(4) 0.002(4) 0.003(5)
O5 0.052(6) 0.057(6) 0.064(6) -0.017(5) -0.014(5) 0.008(5)
O14 0.060(6) 0.093(7) 0.051(6) -0.016(5) -0.002(5) -0.035(6)
O11 0.050(6) 0.069(6) 0.050(5) -0.008(5) -0.010(4) 0.016(5)
O10 0.060(3) 0.060(3) 0.060(3) -0.0162(12) -0.0041(10) -0.0018(10)
O7 0.061(6) 0.042(5) 0.070(6) -0.016(5) -0.008(5) -0.005(5)
O12 0.061(6) 0.056(6) 0.059(6) 0.002(5) 0.013(5) 0.008(5)
O1 0.108(9) 0.041(6) 0.065(7) 0.006(5) -0.034(6) -0.017(6)
O8 0.064(6) 0.070(6) 0.045(5) -0.007(5) 0.003(5) 0.024(5)
N3 0.037(6) 0.032(5) 0.046(6) -0.004(5) -0.001(5) -0.008(4)
N2 0.046(6) 0.064(7) 0.036(6) -0.018(5) -0.003(5) -0.006(5)
N4 0.046(6) 0.045(6) 0.032(5) -0.009(5) -0.009(5) -0.002(5)
N1 0.045(6) 0.037(6) 0.042(6) -0.003(5) -0.014(5) -0.005(5)
C44 0.106(6) 0.091(6) 0.046(5) -0.012(5) 0.007(5) -0.012(6)
C29 0.145(5) 0.100(5) 0.078(5) -0.055(4) -0.009(4) 0.034(5)
C18 0.037(3) 0.039(3) 0.038(3) -0.008(3) 0.001(3) -0.008(3)
C57 0.041(4) 0.052(5) 0.056(5) -0.006(4) -0.017(4) 0.006(4)
C50 0.065(6) 0.101(6) 0.045(5) -0.021(5) -0.001(5) -0.027(5)
C23 0.043(4) 0.043(4) 0.033(3) 0.000(3) 0.004(3) -0.013(3)
C9 0.043(3) 0.040(3) 0.040(3) -0.001(3) -0.002(3) -0.007(3)
C10 0.036(3) 0.041(3) 0.038(3) -0.006(3) -0.006(3) -0.007(3)
C14 0.044(4) 0.044(4) 0.036(4) -0.008(3) 0.002(3) -0.012(3)
C8 0.043(3) 0.037(3) 0.040(3) -0.008(3) 0.002(3) -0.002(3)
C52 0.042(5) 0.062(6) 0.052(6) -0.001(5) 0.004(5) -0.003(5)
C13 0.048(3) 0.048(3) 0.036(3) -0.004(3) -0.007(3) -0.005(3)
C12 0.046(3) 0.036(3) 0.041(3) -0.006(3) -0.001(3) -0.001(3)
C7 0.038(3) 0.037(3) 0.041(3) 0.000(3) -0.003(3) -0.011(3)
C17 0.050(5) 0.035(4) 0.053(5) -0.003(4) -0.006(4) -0.011(4)
C27 0.036(5) 0.055(5) 0.054(5) -0.027(5) -0.002(5) 0.006(5)
C19 0.047(3) 0.036(3) 0.040(3) -0.003(3) -0.008(3) -0.011(3)
C26 0.048(5) 0.069(6) 0.052(5) -0.018(5) 0.006(5) -0.004(5)
C11 0.035(3) 0.041(3) 0.050(3) -0.017(3) -0.003(3) -0.003(3)
C16 0.067(5) 0.043(4) 0.043(4) 0.002(4) -0.017(4) -0.006(4)
C4 0.061(5) 0.056(5) 0.030(4) -0.005(4) -0.020(4) -0.020(4)
C25 0.040(5) 0.064(5) 0.061(5) -0.020(5) 0.003(5) -0.009(5)
C6 0.052(6) 0.077(7) 0.053(6) -0.019(6) -0.013(6) 0.000(6)
C15 0.051(4) 0.046(4) 0.039(4) -0.001(3) -0.002(3) -0.018(4)
C40 0.045(4) 0.050(4) 0.064(4) -0.015(4) 0.002(4) -0.006(4)
C22 0.064(5) 0.053(5) 0.039(4) 0.001(4) 0.001(4) -0.013(5)
C45 0.068(5) 0.067(5) 0.035(4) -0.012(4) -0.008(4) -0.011(4)
C1 0.046(5) 0.055(5) 0.043(4) -0.008(4) -0.008(4) -0.006(4)
C5 0.053(6) 0.055(6) 0.078(7) 0.000(6) -0.031(6) -0.013(5)
C28 0.046(6) 0.100(7) 0.070(6) -0.039(6) 0.006(5) 0.007(6)
C20 0.063(4) 0.045(4) 0.047(4) -0.011(3) 0.001(4) -0.013(4)
C55 0.067(6) 0.055(5) 0.036(5) -0.002(5) -0.018(5) 0.004(5)
C42 0.049(4) 0.060(5) 0.065(5) -0.025(4) -0.018(4) 0.008(4)
C3 0.071(7) 0.062(6) 0.047(6) -0.002(5) -0.027(5) -0.016(6)
C41 0.049(4) 0.059(4) 0.075(5) -0.015(4) -0.009(4) -0.005(4)
C24 0.052(6) 0.083(7) 0.064(7) -0.010(6) 0.004(6) -0.015(6)
C33 0.072(5) 0.076(5) 0.111(5) -0.042(5) 0.012(5) 0.004(5)
C2 0.065(7) 0.067(7) 0.065(7) -0.014(6) -0.025(6) -0.009(6)
C58 0.054(6) 0.091(7) 0.053(6) -0.023(6) -0.023(5) 0.013(6)
C53 0.055(6) 0.068(6) 0.052(6) 0.000(5) -0.007(5) -0.026(5)
C51 0.048(5) 0.072(6) 0.055(5) -0.014(5) -0.001(5) -0.019(5)
C46 0.068(5) 0.079(5) 0.055(5) 0.004(5) -0.007(5) 0.003(5)
C56 0.047(5) 0.068(5) 0.049(5) -0.018(4) -0.022(4) 0.014(5)
C54 0.064(6) 0.112(7) 0.063(6) -0.014(6) -0.016(5) 0.039(6)
C21 0.078(5) 0.063(4) 0.051(4) -0.020(4) 0.008(4) -0.032(4)
C47 0.079(3) 0.079(3) 0.079(3) -0.0206(12) -0.0052(10) -0.0024(10)
C39 0.060(6) 0.075(6) 0.077(6) -0.011(5) 0.010(5) -0.023(5)
C30A 0.032(4) 0.042(4) 0.054(5) -0.024(4) -0.008(4) -0.001(4)
C35 0.062(5) 0.066(5) 0.094(5) -0.030(5) 0.003(5) -0.001(5)
C43 0.060(6) 0.079(6) 0.071(6) -0.033(5) -0.026(5) 0.012(5)
C31A 0.053(4) 0.050(4) 0.058(4) -0.016(4) 0.005(4) 0.012(4)
F34 0.213(11) 0.227(11) 0.173(10) -0.047(8) -0.056(8) -0.054(8)
F35B 0.122(8) 0.122(8) 0.122(8) -0.032(2) -0.0083(12) -0.0038(11)
F35A 0.150(9) 0.150(9) 0.150(9) -0.040(3) -0.0101(12) -0.0046(11)
F36 0.215(8) 0.215(8) 0.214(8) -0.057(2) -0.0146(12) -0.0071(11)
C37A 0.060(4) 0.051(4) 0.049(4) -0.012(4) 0.008(4) 0.005(4)
C36A 0.073(5) 0.056(4) 0.061(5) -0.018(4) -0.001(4) 0.002(4)
C38 0.122(4) 0.122(4) 0.122(4) -0.0322(13) -0.0079(10) -0.0034(10)
F9 0.150(11) 0.150(11) 0.150(11) -0.040(3) -0.0100(13) -0.0045(11)
F9A 0.127(17) 0.114(15) 0.128(18) -0.032(10) -0.009(10) -0.003(9)
C32A 0.045(3) 0.045(3) 0.045(3) -0.0122(12) -0.0031(10) -0.0013(10)
F7 0.32(3) 0.29(3) 0.181(17) -0.119(18) -0.038(19) 0.24(3)
F8 0.47(5) 0.116(13) 0.26(3) -0.078(15) -0.04(3) 0.02(2)
C49 0.109(7) 0.120(7) 0.101(7) -0.019(6) -0.011(6) -0.024(6)
C30B 0.109(4) 0.085(4) 0.172(5) 0.022(4) 0.064(4) 0.036(4)
C31B 0.067(4) 0.168(4) 0.074(4) -0.045(4) -0.008(4) 0.022(4)
C32B 0.081(5) 0.080(5) 0.091(5) -0.020(4) 0.002(4) 0.002(4)
C37B 0.134(4) 0.084(4) 0.073(4) -0.041(4) -0.028(4) 0.030(4)
C36B 0.080(5) 0.079(5) 0.158(5) -0.064(5) -0.011(5) -0.026(5)
F25 0.214(16) 0.144(12) 0.26(2) 0.059(14) 0.115(18) 0.102(10)
F26 0.32(3) 0.158(14) 0.156(15) 0.079(12) 0.049(15) 0.155(16)
C48 0.084(6) 0.143(7) 0.144(6) 0.003(6) 0.008(6) 0.006(6)
F27A 0.073(12) 0.176(18) 0.157(17) -0.007(16) -0.027(13) 0.029(13)
F27B 0.229(16) 0.219(17) 0.220(17) -0.078(10) -0.023(10) 0.004(9)
F10 0.101(10) 0.148(11) 0.240(17) -0.095(11) 0.036(10) -0.058(9)
F12 0.24(2) 0.132(12) 0.42(3) -0.130(17) 0.07(2) -0.116(13)
C34 0.117(6) 0.129(5) 0.303(6) -0.162(5) 0.070(5) -0.050(5)
F11 0.186(19) 0.56(5) 0.30(3) -0.32(3) 0.016(18) -0.10(2)

loop_
_atom_type_symbol
_atom_type_description
_atom_type_scat_dispersion_real
_atom_type_scat_dispersion_imag
_atom_type_scat_source
C C 0.0033 0.0016 'International Tables Vol C Tables 4.2.6.8 and 6.1.1.4'
H H 0.0000 0.0000 'International Tables Vol C Tables 4.2.6.8 and 6.1.1.4'
Cu Cu 0.3201 1.2651 'International Tables Vol C Tables 4.2.6.8 and 6.1.1.4'
F F 0.0171 0.0103 'International Tables Vol C Tables 4.2.6.8 and 6.1.1.4'
Gd Gd -0.1653 3.9035 'International Tables Vol C Tables 4.2.6.8 and 6.1.1.4'
N N 0.0061 0.0033 'International Tables Vol C Tables 4.2.6.8 and 6.1.1.4'
O O 0.0106 0.0060 'International Tables Vol C Tables 4.2.6.8 and 6.1.1.4'

loop_
_geom_angle_atom_site_label_1
_geom_angle_atom_site_label_2
_geom_angle_atom_site_label_3
_geom_angle
_geom_angle_site_symmetry_1
_geom_angle_site_symmetry_3
O2 Gd1 O6 73.0(3) . .
O2 Gd1 O11 74.4(3) . .
O2 Gd1 O10 144.9(3) . .
O2 Gd1 O7 73.1(3) . .
O2 Gd1 O8 142.0(3) . .
O9 Gd1 O2 99.6(3) . .
O9 Gd1 O6 82.1(3) . .
O9 Gd1 O5 145.5(3) . .
O9 Gd1 O11 141.6(3) . .
O9 Gd1 O10 73.2(3) . .
O9 Gd1 O7 70.5(3) . .
O9 Gd1 O8 83.9(3) . .
O6 Gd1 O11 129.1(3) . .
O6 Gd1 O7 131.4(3) . .
O5 Gd1 O2 96.1(3) . .
O5 Gd1 O6 73.4(3) . .
O5 Gd1 O11 72.4(3) . .
O5 Gd1 O10 76.2(3) . .
O5 Gd1 O7 143.9(3) . .
O5 Gd1 O8 102.0(3) . .
O10 Gd1 O6 72.0(3) . .
O10 Gd1 O11 132.1(3) . .
O10 Gd1 O7 131.5(3) . .
O7 Gd1 O11 71.5(3) . .
O8 Gd1 O6 144.3(3) . .
O8 Gd1 O11 79.6(3) . .
O8 Gd1 O10 72.5(3) . .
O8 Gd1 O7 72.6(3) . .
O15 Cu2 O13 174.1(4) . .
O15 Cu2 O12 97.0(4) . .
O15 Cu2 N3 89.5(4) . .
O13 Cu2 O12 88.7(4) . .
O13 Cu2 N3 90.9(4) . .
O14 Cu2 O15 90.1(4) . .
O14 Cu2 O13 87.7(4) . .
O14 Cu2 O12 95.0(4) . .
O14 Cu2 N3 161.6(4) . .
N3 Cu2 O12 103.2(4) . .
O16 Cu3 O16 180.0 2_665 .
O16 Cu3 O17 92.9(3) 2_665 .
O16 Cu3 O17 87.1(3) . .
O16 Cu3 O17 92.9(3) . 2_665
O16 Cu3 O17 87.1(3) 2_665 2_665
O16 Cu3 N4 90.4(3) 2_665 2_665
O16 Cu3 N4 90.4(3) . .
O16 Cu3 N4 89.6(3) 2_665 .
O16 Cu3 N4 89.6(3) . 2_665
O17 Cu3 O17 180.0 2_665 .
N4 Cu3 O17 90.2(4) . 2_665
N4 Cu3 O17 89.8(4) 2_665 2_665
N4 Cu3 O17 90.2(4) 2_665 .
N4 Cu3 O17 89.8(4) . .
N4 Cu3 N4 180.0(5) 2_665 .
O4 Cu1 O4 180.0 . 2_656
O4 Cu1 O1 80.8(3) 2_656 2_656
O4 Cu1 O1 99.2(3) . 2_656
O4 Cu1 O1 99.2(3) 2_656 .
O4 Cu1 O1 80.8(3) . .
O3 Cu1 O4 87.4(4) . 2_656
O3 Cu1 O4 92.6(4) . .
O3 Cu1 O4 92.6(4) 2_656 2_656
O3 Cu1 O4 87.4(4) 2_656 .
O3 Cu1 O3 180.0 2_656 .
O3 Cu1 O1 87.3(4) 2_656 2_656
O3 Cu1 O1 87.3(4) . .
O3 Cu1 O1 92.7(4) . 2_656
O3 Cu1 O1 92.7(4) 2_656 .
O1 Cu1 O1 180.0 . 2_656
C33 F16 C32B 47.8(16) . .
C52 O15 Cu2 125.6(8) . .
C57 O16 Cu3 127.9(9) . .
C27 O4 Cu1 125.2(8) . .
C45 O13 Cu2 125.7(9) . .
C25 O3 Cu1 123.7(8) . .
N2 O2 Gd1 138.8(7) . .
C30A O9 Gd1 133.6(11) . .
C37B O9 Gd1 130(2) . .
C37B O9 C30A 65(2) . .
C40 O6 Gd1 131.7(9) . .
C55 O17 Cu3 121.7(9) . .
C42 O5 Gd1 132.5(9) . .
C50 O14 Cu2 127.5(9) . .
Gd1 O11 H11A 110.4 . .
Gd1 O11 H11B 109.1 . .
H11A O11 H11B 109.2 . .
C32A O10 Gd1 132.9(12) . .
C32A O10 C32B 39(2) . .
C32B O10 Gd1 143(2) . .
C35 O7 Gd1 133.3(10) . .
C47 O12 Cu2 118.6(11) . .
N1 O1 Cu1 158.2(8) . .
C37A O8 Gd1 130.2(13) . .
C37A O8 C30B 91(3) . .
C30B O8 Gd1 127.3(19) . .
C18 N3 Cu2 120.5(7) . .
C18 N3 C17 117.9(10) . .
C17 N3 Cu2 121.6(7) . .
O2 N2 C7 126.6(10) . .
O2 N2 C4 120.8(10) . .
C7 N2 C4 112.5(10) . .
C23 N4 Cu3 121.6(8) . .
C23 N4 C22 115.3(10) . .
C22 N4 Cu3 123.0(8) . .
O1 N1 C7 123.7(10) . .
O1 N1 C1 124.1(9) . .
C7 N1 C1 110.6(9) . .
F30 C44 F29 102.1(18) . .
F30 C44 C45 112.9(16) . .
F29 C44 C45 109.8(14) . .
F28 C44 F30 106.1(16) . .
F28 C44 F29 108.9(17) . .
F28 C44 C45 116.1(18) . .
F14 C29 F15 103(2) . .
F14 C29 F13 103(2) . .
F14 C29 C30A 109(3) . .
F14 C29 C37B 157(3) . .
F15 C29 C30A 114.9(18) . .
F15 C29 C37B 96(2) . .
F13 C29 F15 108(3) . .
F13 C29 C30A 118(2) . .
F13 C29 C37B 84(3) . .
C30A C29 C37B 49.9(19) . .
N3 C18 H18 119.4 . .
N3 C18 C14 121.2(10) . .
C14 C18 H18 119.5 . .
O16 C57 C58 111.8(12) . .
O16 C57 C56 128.3(13) . .
C56 C57 C58 119.5(11) . .
O14 C50 C51 126.7(13) . .
O14 C50 C49 112.1(16) . .
C51 C50 C49 121.2(16) . .
N4 C23 H23 116.6 . .
N4 C23 C19 126.9(12) . .
C19 C23 H23 116.6 . .
C10 C9 H9 120.2 . .
C10 C9 C8 119.7(11) . .
C8 C9 H9 120.1 . .
C9 C10 C14 119.6(10) . .
C11 C10 C9 118.9(10) . .
C11 C10 C14 121.5(10) . .
C18 C14 C10 119.2(10) . .
C15 C14 C18 119.6(10) . .
C15 C14 C10 121.2(10) . .
C9 C8 C7 120.1(10) . .
C13 C8 C9 119.1(11) . .
C13 C8 C7 120.6(10) . .
O15 C52 C53 111.6(12) . .
O15 C52 C51 128.2(12) . .
C51 C52 C53 120.1(12) . .
C8 C13 H13 119.4 . .
C8 C13 C12 121.2(11) . .
C12 C13 H13 119.4 . .
C13 C12 C19 118.3(10) . .
C11 C12 C13 118.1(11) . .
C11 C12 C19 123.6(11) . .
N2 C7 N1 108.4(10) . .
N2 C7 C8 125.6(10) . .
N1 C7 C8 126.0(10) . .
N3 C17 H17 119.2 . .
N3 C17 C16 121.7(11) . .
C16 C17 H17 119.1 . .
O4 C27 C26 126.6(12) . .
O4 C27 C28 115.6(12) . .
C26 C27 C28 117.8(12) . .
C23 C19 C12 123.4(11) . .
C23 C19 C20 115.6(11) . .
C20 C19 C12 121.0(10) . .
C27 C26 H26 118.5 . .
C25 C26 C27 123.1(13) . .
C25 C26 H26 118.4 . .
C10 C11 C12 123.0(11) . .
C10 C11 H11 118.5 . .
C12 C11 H11 118.5 . .
C17 C16 H16 120.2 . .
C15 C16 C17 119.7(11) . .
C15 C16 H16 120.1 . .
N2 C4 C6 107.1(10) . .
N2 C4 C5 109.3(10) . .
C1 C4 N2 100.5(10) . .
C1 C4 C6 113.9(11) . .
C1 C4 C5 116.3(11) . .
C5 C4 C6 109.0(12) . .
O3 C25 C26 126.8(12) . .
O3 C25 C24 113.4(12) . .
C26 C25 C24 119.8(13) . .
C4 C6 H6A 109.5 . .
C4 C6 H6B 109.5 . .
C4 C6 H6C 109.4 . .
H6A C6 H6B 109.5 . .
H6A C6 H6C 109.5 . .
H6B C6 H6C 109.5 . .
C14 C15 H15 120.1 . .
C16 C15 C14 119.8(12) . .
C16 C15 H15 120.0 . .
O6 C40 C41 127.3(13) . .
O6 C40 C39 112.9(13) . .
C41 C40 C39 119.7(13) . .
N4 C22 H22 117.6 . .
N4 C22 C21 124.8(12) . .
C21 C22 H22 117.6 . .
O13 C45 C44 112.7(14) . .
O13 C45 C46 130.5(13) . .
C46 C45 C44 116.8(14) . .
N1 C1 C3 109.0(10) . .
N1 C1 C2 104.2(10) . .
C4 C1 N1 100.4(9) . .
C4 C1 C3 118.7(12) . .
C4 C1 C2 114.5(11) . .
C2 C1 C3 108.7(11) . .
C4 C5 H5A 109.6 . .
C4 C5 H5B 109.4 . .
C4 C5 H5C 109.4 . .
H5A C5 H5B 109.5 . .
H5A C5 H5C 109.5 . .
H5B C5 H5C 109.5 . .
F5 C28 F4 106.2(16) . .
F5 C28 F6 110.2(16) . .
F5 C28 C27 116.2(13) . .
F4 C28 C27 110.3(13) . .
F6 C28 F4 102.5(15) . .
F6 C28 C27 110.5(15) . .
C19 C20 H20 120.5 . .
C21 C20 C19 119.0(12) . .
C21 C20 H20 120.4 . .
O17 C55 C56 128.8(14) . .
O17 C55 C54 112.9(12) . .
C56 C55 C54 118.1(13) . .
O5 C42 C41 128.7(13) . .
O5 C42 C43 114.1(15) . .
C41 C42 C43 117.2(15) . .
C1 C3 H3A 109.5 . .
C1 C3 H3B 109.4 . .
C1 C3 H3C 109.5 . .
H3A C3 H3B 109.5 . .
H3A C3 H3C 109.5 . .
H3B C3 H3C 109.5 . .
C40 C41 C42 121.2(13) . .
C40 C41 H41 119.3 . .
C42 C41 H41 119.5 . .
F3 C24 F2 105.9(14) . .
F3 C24 C25 113.0(14) . .
F2 C24 C25 109.6(14) . .
F1 C24 F3 111.1(17) . .
F1 C24 F2 108.4(16) . .
F1 C24 C25 108.8(13) . .
F18 C33 C32A 107.9(16) . .
F18 C33 C32B 116(2) . .
F16 C33 F18 111(2) . .
F16 C33 F17 107.6(18) . .
F16 C33 C32A 120(2) . .
F16 C33 C32B 90(3) . .
F17 C33 F18 107.6(19) . .
F17 C33 C32A 101.9(19) . .
F17 C33 C32B 123(3) . .
C32B C33 C32A 31.1(19) . .
C1 C2 H2A 109.5 . .
C1 C2 H2B 109.3 . .
C1 C2 H2C 109.6 . .
H2A C2 H2B 109.5 . .
H2A C2 H2C 109.5 . .
H2B C2 H2C 109.5 . .
F38 C58 F39 106.9(16) . .
F38 C58 C57 110.9(13) . .
F39 C58 C57 109.7(13) . .
F37 C58 F38 109.0(15) . .
F37 C58 F39 107.5(15) . .
F37 C58 C57 112.7(14) . .
F31 C53 F32 105.5(13) . .
F31 C53 C52 112.4(12) . .
F32 C53 C52 109.0(12) . .
F33 C53 F31 110.1(13) . .
F33 C53 F32 106.3(13) . .
F33 C53 C52 113.1(12) . .
C50 C51 H51 119.7 . .
C52 C51 C50 120.5(13) . .
C52 C51 H51 119.8 . .
C45 C46 H46 119.7 . .
C45 C46 C47 120.8(14) . .
C47 C46 H46 119.5 . .
C57 C56 C55 125.9(12) . .
C57 C56 H56 117.0 . .
C55 C56 H56 117.1 . .
F41 C54 F40 99.9(19) . .
F41 C54 C55 119.1(14) . .
F40 C54 C55 110.9(19) . .
F42 C54 F41 113(2) . .
F42 C54 F40 90.2(16) . .
F42 C54 C55 117.6(19) . .
C22 C21 C20 118.3(13) . .
C22 C21 H21 120.8 . .
C20 C21 H21 121.0 . .
O12 C47 C46 131.4(17) . .
O12 C47 C48 114(2) . .
C46 C47 C48 114(2) . .
F23 C39 C40 110.2(16) . .
F24 C39 F23 102.5(16) . .
F24 C39 C40 111.6(13) . .
F22 C39 F23 109.5(15) . .
F22 C39 F24 111.6(19) . .
F22 C39 C40 111.1(17) . .
O9 C30A C29 113.8(18) . .
O9 C30A C31A 133.5(19) . .
O9 C30A C37B 57.1(18) . .
C31A C30A C29 113(2) . .
C31A C30A C37B 147(3) . .
C37B C30A C29 69(2) . .
O7 C35 C36A 124.9(18) . .
O7 C35 C36B 106.8(18) . .
O7 C35 C34 121.3(19) . .
C36A C35 C36B 77(2) . .
C34 C35 C36A 110(2) . .
C34 C35 C36B 103.1(19) . .
F20 C43 F19 110.3(18) . .
F20 C43 F21 106.1(16) . .
F20 C43 C42 115.2(15) . .
F19 C43 F21 102.5(15) . .
F19 C43 C42 110.8(14) . .
F21 C43 C42 111.0(15) . .
C30A C31A H31A 122.6 . .
C30A C31A C32A 115(2) . .
C32A C31A H31A 122.6 . .
C49 F35B F36 49.7(14) . .
C49 F35A F36 51.1(17) . .
F35A F36 F35B 107.5(19) . .
C49 F36 F35B 56.1(17) . .
C49 F36 F35A 53.2(17) . .
O8 C37A C38 109(2) . .
O8 C37A C30B 46.1(15) . .
C36A C37A O8 132(2) . .
C36A C37A C38 119(3) . .
C36A C37A C30B 165(3) . .
C38 C37A C30B 65(2) . .
C35 C36A H36A 120.0 . .
C35 C36A C36B 55.1(16) . .
C37A C36A C35 121(2) . .
C37A C36A H36A 119.4 . .
C37A C36A C36B 108(2) . .
C36B C36A H36A 105.1 . .
C37A C38 C30B 66(2) . .
F9 C38 C37A 95(3) . .
F9 C38 F8 59(2) . .
F9 C38 C30B 99(3) . .
F9A C38 F8 121(3) . .
F7 C38 C37A 119(3) . .
F7 C38 F9 146(4) . .
F7 C38 F9A 84(4) . .
F7 C38 F8 102(3) . .
F7 C38 C30B 97(3) . .
F8 C38 C37A 118(3) . .
F8 C38 C30B 64(3) . .
F8 F9 C38 61(2) . .
C38 F9A F7 41(2) . .
O10 C32A C33 110.8(15) . .
O10 C32A C31A 130(2) . .
C31A C32A C33 118.8(19) . .
C32B C32A O10 72(4) . .
C32B C32A C33 61(4) . .
C32B C32A C31A 128(4) . .
C38 F7 F9A 55(3) . .
C38 F8 C30B 73(3) . .
F9 F8 C38 59(3) . .
F9 F8 C30B 104(3) . .
F34 C49 C50 124(2) . .
F34 C49 F35B 94(3) . .
F34 C49 F35A 92(3) . .
F34 C49 F36 130(3) . .
F35B C49 C50 101(2) . .
F35A C49 C50 103(2) . .
F35A C49 F35B 145(3) . .
F36 C49 C50 106(2) . .
F36 C49 F35B 74(2) . .
F36 C49 F35A 76(2) . .
O8 C30B C37A 42.8(19) . .
O8 C30B C38 90(3) . .
O8 C30B F8 115(3) . .
C38 C30B C37A 48.6(19) . .
F8 C30B C37A 85(2) . .
F8 C30B C38 43.1(16) . .
C31B C30B O8 130(4) . .
C31B C30B C37A 144(5) . .
C31B C30B C38 129(4) . .
C31B C30B F8 116(4) . .
C30B C31B H31B 115.8 . .
C30B C31B C32B 127(4) . .
C32B C31B H31B 117.0 . .
O10 C32B F16 141(3) . .
O10 C32B C33 123(3) . .
O10 C32B C31B 112(4) . .
C33 C32B F16 41.9(17) . .
C33 C32B C31B 117(4) . .
C32A C32B F16 128(5) . .
C32A C32B O10 69(4) . .
C32A C32B C33 88(4) . .
C32A C32B C31B 142(5) . .
C31B C32B F16 76(3) . .
O9 C37B C29 108(4) . .
O9 C37B C30A 58(2) . .
O9 C37B C36B 125(4) . .
C30A C37B C29 61(3) . .
C30A C37B C36B 161(4) . .
C36B C37B C29 125(3) . .
C35 C36B C36A 48.4(17) . .
C35 C36B H36B 117.0 . .
C36A C36B H36B 94.6 . .
C37B C36B C35 126(3) . .
C37B C36B C36A 126(3) . .
C37B C36B H36B 117.1 . .
C48 F25 F27B 58(2) . .
C48 F26 F27B 56(2) . .
F25 C48 C47 114(3) . .
F25 C48 F27A 88(2) . .
F25 C48 F27B 71(3) . .
F26 C48 C47 117(3) . .
F26 C48 F25 123(3) . .
F26 C48 F27A 97(3) . .
F26 C48 F27B 79(3) . .
F27A C48 C47 108(3) . .
F27B C48 C47 100(3) . .
F25 F27B F26 86(3) . .
C48 F27B F25 51(2) . .
C48 F27B F26 45(2) . .
C35 C34 F11 97(2) . .
F10 C34 C35 115.4(18) . .
F10 C34 F11 95(3) . .
F12 C34 C35 127(4) . .
F12 C34 F10 110(3) . .
F12 C34 F11 106(3) . .

loop_
_geom_bond_atom_site_label_1
_geom_bond_atom_site_label_2
_geom_bond_distance
_geom_bond_site_symmetry_2
Gd1 O2 2.354(8) .
Gd1 O9 2.326(9) .
Gd1 O6 2.378(8) .
Gd1 O5 2.334(9) .
Gd1 O11 2.429(9) .
Gd1 O10 2.361(10) .
Gd1 O7 2.391(9) .
Gd1 O8 2.359(9) .
Cu2 O15 1.935(8) .
Cu2 O13 1.943(8) .
Cu2 O14 1.920(8) .
Cu2 O12 2.180(9) .
Cu2 N3 2.007(9) .
Cu3 O16 1.998(8) 2_665
Cu3 O16 1.998(8) .
Cu3 O17 2.276(9) 2_665
Cu3 O17 2.276(9) .
Cu3 N4 2.029(9) 2_665
Cu3 N4 2.029(9) .
Cu1 O4 1.944(9) 2_656
Cu1 O4 1.943(9) .
Cu1 O3 1.939(8) 2_656
Cu1 O3 1.939(8) .
Cu1 O1 2.423(9) .
Cu1 O1 2.423(9) 2_656
F23 C39 1.333(19) .
F24 C39 1.29(2) .
F20 C43 1.192(17) .
F19 C43 1.30(2) .
F22 C39 1.23(2) .
F21 C43 1.38(2) .
F30 C44 1.31(2) .
F29 C44 1.32(2) .
F28 C44 1.27(2) .
F5 C28 1.283(16) .
F31 C53 1.315(18) .
F32 C53 1.356(16) .
F3 C24 1.273(18) .
F2 C24 1.306(19) .
F41 C54 1.246(19) .
F18 C33 1.296(19) .
F38 C58 1.290(18) .
F39 C58 1.307(19) .
F33 C53 1.315(15) .
F37 C58 1.265(16) .
F1 C24 1.262(18) .
F4 C28 1.31(2) .
F14 C29 1.25(3) .
F15 C29 1.30(3) .
F40 C54 1.37(2) .
F16 C33 1.26(2) .
F16 C32B 1.88(5) .
F6 C28 1.295(19) .
F17 C33 1.29(2) .
F13 C29 1.29(3) .
F42 C54 1.18(2) .
O15 C52 1.285(15) .
O16 C57 1.270(14) .
O4 C27 1.221(14) .
O13 C45 1.272(15) .
O3 C25 1.271(15) .
O2 N2 1.294(12) .
O9 C30A 1.26(2) .
O9 C37B 1.24(4) .
O6 C40 1.276(14) .
O17 C55 1.210(14) .
O5 C42 1.254(16) .
O14 C50 1.281(17) .
O11 H11A 0.8530 .
O11 H11B 0.8516 .
O10 C32A 1.23(2) .
O10 C32B 1.26(4) .
O7 C35 1.234(16) .
O12 C47 1.250(19) .
O1 N1 1.258(12) .
O8 C37A 1.34(3) .
O8 C30B 1.42(5) .
N3 C18 1.343(13) .
N3 C17 1.362(14) .
N2 C7 1.319(14) .
N2 C4 1.518(13) .
N4 C23 1.325(13) .
N4 C22 1.329(16) .
N1 C7 1.339(14) .
N1 C1 1.529(15) .
C44 C45 1.50(2) .
C29 C30A 1.54(3) .
C29 C37B 1.63(5) .
C18 H18 0.9300 .
C18 C14 1.392(15) .
C57 C58 1.528(19) .
C57 C56 1.368(18) .
C50 C51 1.377(19) .
C50 C49 1.62(3) .
C23 H23 0.9300 .
C23 C19 1.371(15) .
C9 H9 0.9300 .
C9 C10 1.391(15) .
C9 C8 1.435(15) .
C10 C14 1.513(15) .
C10 C11 1.374(16) .
C14 C15 1.359(16) .
C8 C13 1.382(15) .
C8 C7 1.443(16) .
C52 C53 1.524(18) .
C52 C51 1.364(18) .
C13 H13 0.9300 .
C13 C12 1.397(16) .
C12 C19 1.471(16) .
C12 C11 1.389(15) .
C17 H17 0.9300 .
C17 C16 1.377(16) .
C27 C26 1.398(17) .
C27 C28 1.510(19) .
C19 C20 1.409(17) .
C26 H26 0.9300 .
C26 C25 1.379(18) .
C11 H11 0.9300 .
C16 H16 0.9300 .
C16 C15 1.343(16) .
C4 C6 1.524(19) .
C4 C1 1.504(18) .
C4 C5 1.526(16) .
C25 C24 1.559(19) .
C6 H6A 0.9600 .
C6 H6B 0.9600 .
C6 H6C 0.9600 .
C15 H15 0.9300 .
C40 C41 1.396(19) .
C40 C39 1.54(2) .
C22 H22 0.9300 .
C22 C21 1.363(18) .
C45 C46 1.35(2) .
C1 C3 1.533(16) .
C1 C2 1.531(19) .
C5 H5A 0.9600 .
C5 H5B 0.9600 .
C5 H5C 0.9600 .
C20 H20 0.9300 .
C20 C21 1.389(18) .
C55 C56 1.388(17) .
C55 C54 1.51(2) .
C42 C41 1.40(2) .
C42 C43 1.529(19) .
C3 H3A 0.9600 .
C3 H3B 0.9600 .
C3 H3C 0.9600 .
C41 H41 0.9300 .
C33 C32A 1.59(3) .
C33 C32B 1.39(4) .
C2 H2A 0.9600 .
C2 H2B 0.9600 .
C2 H2C 0.9600 .
C51 H51 0.9300 .
C46 H46 0.9300 .
C46 C47 1.39(2) .
C56 H56 0.9300 .
C21 H21 0.9300 .
C47 C48 1.58(3) .
C30A C31A 1.32(3) .
C30A C37B 1.34(5) .
C35 C36A 1.49(3) .
C35 C36B 1.64(5) .
C35 C34 1.45(3) .
C31A H31A 0.9300 .
C31A C32A 1.512(10) .
F34 C49 1.14(3) .
F35B F36 1.67(3) .
F35B C49 1.45(4) .
F35A F36 1.65(3) .
F35A C49 1.37(4) .
F36 C49 1.33(3) .
C37A C36A 1.28(4) .
C37A C38 1.62(4) .
C37A C30B 1.98(7) .
C36A H36A 0.9300 .
C36A C36B 1.94(5) .
C38 F9 1.37(4) .
C38 F9A 1.34(4) .
C38 F7 1.08(4) .
C38 F8 1.40(4) .
C38 C30B 1.96(6) .
F9 F8 1.37(3) .
F9A F7 1.63(4) .
C32A C32B 0.82(4) .
F8 C30B 1.84(5) .
C30B C31B 1.32(6) .
C31B H31B 0.9300 .
C31B C32B 1.45(5) .
C37B C36B 1.45(6) .
C36B H36B 0.9300 .
F25 C48 1.25(4) .
F25 F27B 1.51(5) .
F26 C48 1.18(3) .
F26 F27B 1.62(4) .
C48 F27A 1.41(4) .
C48 F27B 1.36(5) .
F10 C34 1.31(3) .
F12 C34 1.17(3) .
C34 F11 1.55(5) .

loop_
_geom_torsion_atom_site_label_1
_geom_torsion_atom_site_label_2
_geom_torsion_atom_site_label_3
_geom_torsion_atom_site_label_4
_geom_torsion
Gd1 O2 N2 C7 88.2(14)
Gd1 O2 N2 C4 -88.3(13)
Gd1 O9 C30A C29 -163.4(14)
Gd1 O9 C30A C31A 18(4)
Gd1 O9 C30A C37B -122(2)
Gd1 O9 C37B C29 163.4(14)
Gd1 O9 C37B C30A 127(2)
Gd1 O9 C37B C36B -31(5)
Gd1 O6 C40 C41 14(2)
Gd1 O6 C40 C39 -162.9(10)
Gd1 O5 C42 C41 -16(2)
Gd1 O5 C42 C43 161.8(9)
Gd1 O10 C32A C33 174.0(11)
Gd1 O10 C32A C31A 0(4)
Gd1 O10 C32A C32B 126(4)
Gd1 O10 C32B F16 136(3)
Gd1 O10 C32B C33 -171.2(17)
Gd1 O10 C32B C32A -99(4)
Gd1 O10 C32B C31B 40(6)
Gd1 O7 C35 C36A -28(3)
Gd1 O7 C35 C36B 57(2)
Gd1 O7 C35 C34 174(2)
Gd1 O8 C37A C36A 15(4)
Gd1 O8 C37A C38 -162.4(18)
Gd1 O8 C37A C30B -144(3)
Gd1 O8 C30B C37A 146(3)
Gd1 O8 C30B C38 159.9(15)
Gd1 O8 C30B F8 -163.8(19)
Gd1 O8 C30B C31B 16(9)
Cu2 O15 C52 C53 174.8(9)
Cu2 O15 C52 C51 -9(2)
Cu2 O13 C45 C44 -169.7(10)
Cu2 O13 C45 C46 11(2)
Cu2 O14 C50 C51 2(3)
Cu2 O14 C50 C49 -175.5(15)
Cu2 O12 C47 C46 -10(3)
Cu2 O12 C47 C48 166.5(18)
Cu2 N3 C18 C14 -177.4(8)
Cu2 N3 C17 C16 -179.6(11)
Cu3 O16 C57 C58 -179.0(10)
Cu3 O16 C57 C56 -6(2)
Cu3 O17 C55 C56 -3(2)
Cu3 O17 C55 C54 171.5(12)
Cu3 N4 C23 C19 -175.3(9)
Cu3 N4 C22 C21 175.2(12)
Cu1 O4 C27 C26 7.3(19)
Cu1 O4 C27 C28 -173.3(10)
Cu1 O3 C25 C26 -2(2)
Cu1 O3 C25 C24 174.5(9)
Cu1 O1 N1 C7 -149.2(19)
Cu1 O1 N1 C1 46(3)
F30 C44 C45 O13 48(2)
F30 C44 C45 C46 -133.3(17)
F29 C44 C45 O13 -65.6(19)
F29 C44 C45 C46 113.6(18)
F28 C44 C45 O13 170.4(17)
F28 C44 C45 C46 -10(3)
F18 C33 C32A O10 57(3)
F18 C33 C32A C31A -129(2)
F18 C33 C32A C32B 111(4)
F18 C33 C32B F16 113(3)
F18 C33 C32B O10 -19(6)
F18 C33 C32B C32A -82(4)
F18 C33 C32B C31B 128(4)
F14 C29 C30A O9 -154(2)
F14 C29 C30A C31A 25(3)
F14 C29 C30A C37B 170(3)
F14 C29 C37B O9 -60(8)
F14 C29 C37B C30A -25(7)
F14 C29 C37B C36B 134(7)
F15 C29 C30A O9 -39(4)
F15 C29 C30A C31A 140(3)
F15 C29 C30A C37B -76(3)
F15 C29 C37B O9 83(3)
F15 C29 C37B C30A 118(3)
F15 C29 C37B C36B -83(4)
F16 C33 C32A O10 -72(2)
F16 C33 C32A C31A 103(3)
F16 C33 C32A C32B -17(4)
F16 C33 C32B O10 -132(4)
F16 C33 C32B C32A 165(4)
F16 C33 C32B C31B 15(4)
F17 C33 C32A O10 169.6(19)
F17 C33 C32A C31A -16(3)
F17 C33 C32A C32B -136(4)
F17 C33 C32B F16 -111(3)
F17 C33 C32B O10 117(4)
F17 C33 C32B C32A 54(5)
F17 C33 C32B C31B -96(4)
F13 C29 C30A O9 89(3)
F13 C29 C30A C31A -91(4)
F13 C29 C30A C37B 53(3)
F13 C29 C37B O9 -170(3)
F13 C29 C37B C30A -135(3)
F13 C29 C37B C36B 25(4)
O15 C52 C53 F31 55.2(16)
O15 C52 C53 F32 -61.4(16)
O15 C52 C53 F33 -179.4(13)
O15 C52 C51 C50 -3(2)
O16 C57 C58 F38 -46.5(19)
O16 C57 C58 F39 71.3(16)
O16 C57 C58 F37 -169.0(14)
O16 C57 C56 C55 5(2)
O4 C27 C26 C25 7(2)
O4 C27 C28 F5 -162.3(15)
O4 C27 C28 F4 76.8(18)
O4 C27 C28 F6 -36(2)
O13 C45 C46 C47 7(3)
O3 C25 C24 F3 -168.8(15)
O3 C25 C24 F2 -51.0(18)
O3 C25 C24 F1 67(2)
O2 N2 C7 N1 177.9(11)
O2 N2 C7 C8 -0.6(19)
O2 N2 C4 C6 78.9(13)
O2 N2 C4 C1 -162.0(10)
O2 N2 C4 C5 -39.1(16)
O9 C30A C31A C32A -5(4)
O9 C30A C37B C29 -140(2)
O9 C30A C37B C36B 104(11)
O9 C37B C36B C35 5(6)
O9 C37B C36B C36A 65(5)
O6 C40 C41 C42 6(2)
O6 C40 C39 F23 -155.7(13)
O6 C40 C39 F24 -43(2)
O6 C40 C39 F22 82.7(19)
O17 C55 C56 C57 1(2)
O17 C55 C54 F41 31(3)
O17 C55 C54 F40 145.9(16)
O17 C55 C54 F42 -112(2)
O5 C42 C41 C40 -4(2)
O5 C42 C43 F20 -84(2)
O5 C42 C43 F19 42(2)
O5 C42 C43 F21 155.6(15)
O14 C50 C51 C52 7(3)
O14 C50 C49 F34 -13(4)
O14 C50 C49 F35B -116(2)
O14 C50 C49 F35A 89(2)
O14 C50 C49 F36 167(2)
O10 C32A C32B F16 140(5)
O10 C32A C32B C33 127(2)
O10 C32A C32B C31B -100(8)
O7 C35 C36A C37A 9(4)
O7 C35 C36A C36B 101(2)
O7 C35 C36B C36A -122.9(19)
O7 C35 C36B C37B -14(4)
O7 C35 C34 F10 16(5)
O7 C35 C34 F12 161(3)
O7 C35 C34 F11 -83(2)
O12 C47 C48 F25 8(4)
O12 C47 C48 F26 164(3)
O12 C47 C48 F27A -88(3)
O12 C47 C48 F27B 82(3)
O1 N1 C7 N2 -179.4(11)
O1 N1 C7 C8 -0.9(19)
O1 N1 C1 C4 -168.3(12)
O1 N1 C1 C3 -43.0(17)
O1 N1 C1 C2 72.9(15)
O8 C37A C36A C35 -3(5)
O8 C37A C36A C36B -63(4)
O8 C37A C38 F9 -83(3)
O8 C37A C38 F7 99(4)
O8 C37A C38 F8 -25(4)
O8 C37A C38 C30B 15(3)
O8 C30B C31B C32B -1(10)
N3 C18 C14 C10 175.5(10)
N3 C18 C14 C15 -3.2(18)
N3 C17 C16 C15 -3(2)
N2 C4 C1 N1 -25.2(11)
N2 C4 C1 C3 -143.7(11)
N2 C4 C1 C2 85.7(12)
N4 C23 C19 C12 176.8(11)
N4 C23 C19 C20 -2.3(19)
N4 C22 C21 C20 2(2)
C44 C45 C46 C47 -171.7(16)
C29 C30A C31A C32A 176(2)
C29 C30A C37B O9 140(2)
C29 C30A C37B C36B -116(11)
C29 C37B C36B C35 168(3)
C29 C37B C36B C36A -132(3)
C18 N3 C17 C16 1.5(19)
C18 C14 C15 C16 2(2)
C23 N4 C22 C21 -3(2)
C23 C19 C20 C21 2(2)
C9 C10 C14 C18 146.4(11)
C9 C10 C14 C15 -34.9(17)
C9 C10 C11 C12 1.1(18)
C9 C8 C13 C12 1.9(18)
C9 C8 C7 N2 -141.2(12)
C9 C8 C7 N1 40.7(18)
C10 C9 C8 C13 -3.2(17)
C10 C9 C8 C7 -178.1(11)
C10 C14 C15 C16 -176.8(12)
C14 C10 C11 C12 -177.2(11)
C8 C9 C10 C14 -179.9(10)
C8 C9 C10 C11 1.8(17)
C8 C13 C12 C19 -175.7(11)
C8 C13 C12 C11 0.9(18)
C13 C8 C7 N2 44.0(18)
C13 C8 C7 N1 -134.2(13)
C13 C12 C19 C23 -31.3(18)
C13 C12 C19 C20 147.8(12)
C13 C12 C11 C10 -2.4(18)
C12 C19 C20 C21 -177.3(13)
C7 N2 C4 C6 -98.2(13)
C7 N2 C4 C1 21.0(13)
C7 N2 C4 C5 143.8(11)
C7 N1 C1 C4 25.5(13)
C7 N1 C1 C3 150.9(11)
C7 N1 C1 C2 -93.2(12)
C7 C8 C13 C12 176.8(11)
C17 N3 C18 C14 1.5(17)
C17 C16 C15 C14 1(2)
C27 C26 C25 O3 -10(2)
C27 C26 C25 C24 173.9(14)
C19 C12 C11 C10 173.9(11)
C19 C20 C21 C22 -2(2)
C26 C27 C28 F5 17(2)
C26 C27 C28 F4 -103.8(16)
C26 C27 C28 F6 143.6(15)
C26 C25 C24 F3 8(2)
C26 C25 C24 F2 126.0(15)
C26 C25 C24 F1 -115.7(18)
C11 C10 C14 C18 -35.3(17)
C11 C10 C14 C15 143.4(12)
C11 C12 C19 C23 152.4(12)
C11 C12 C19 C20 -28.6(18)
C4 N2 C7 N1 -5.3(14)
C4 N2 C7 C8 176.3(11)
C6 C4 C1 N1 88.9(11)
C6 C4 C1 C3 -29.6(15)
C6 C4 C1 C2 -160.2(11)
C22 N4 C23 C19 2.7(18)
C45 C46 C47 O12 -7(3)
C45 C46 C47 C48 177(2)
C1 N1 C7 N2 -13.1(14)
C1 N1 C7 C8 165.3(11)
C5 C4 C1 N1 -143.0(11)
C5 C4 C1 C3 98.5(15)
C5 C4 C1 C2 -32.1(16)
C28 C27 C26 C25 -172.6(14)
C41 C40 C39 F23 28(2)
C41 C40 C39 F24 140.7(16)
C41 C40 C39 F22 -94(2)
C41 C42 C43 F20 95(2)
C41 C42 C43 F19 -139.1(16)
C41 C42 C43 F21 -26(2)
C33 F16 C32B O10 86(5)
C33 F16 C32B C32A -19(5)
C33 F16 C32B C31B -166(4)
C33 C32A C32B F16 13(3)
C33 C32A C32B O10 -127(2)
C33 C32A C32B C31B 133(9)
C58 C57 C56 C55 176.9(14)
C53 C52 C51 C50 173.1(15)
C51 C50 C49 F34 169(3)
C51 C50 C49 F35B 66(3)
C51 C50 C49 F35A -89(3)
C51 C50 C49 F36 -10(3)
C51 C52 C53 F31 -121.4(15)
C51 C52 C53 F32 122.1(14)
C51 C52 C53 F33 4(2)
C46 C47 C48 F25 -175(3)
C46 C47 C48 F26 -19(5)
C46 C47 C48 F27A 89(3)
C46 C47 C48 F27B -102(4)
C56 C57 C58 F38 140.0(15)
C56 C57 C58 F39 -102.2(16)
C56 C57 C58 F37 17(2)
C56 C55 C54 F41 -153.5(19)
C56 C55 C54 F40 -39(2)
C56 C55 C54 F42 63(3)
C54 C55 C56 C57 -173.7(16)
C47 C48 F27B F25 -112(3)
C47 C48 F27B F26 116(3)
C39 C40 C41 C42 -178.2(14)
C30A O9 C37B C29 37(2)
C30A O9 C37B C36B -158(5)
C30A C29 C37B O9 -35(2)
C30A C29 C37B C36B 159(5)
C30A C31A C32A O10 -4(4)
C30A C31A C32A C33 -177(2)
C30A C31A C32A C32B -103(6)
C30A C37B C36B C35 -88(12)
C30A C37B C36B C36A -27(13)
C43 C42 C41 C40 177.4(13)
C31A C30A C37B O9 -121(5)
C31A C30A C37B C29 99(5)
C31A C30A C37B C36B -16(14)
C31A C32A C32B F16 -93(6)
C31A C32A C32B O10 128(4)
C31A C32A C32B C33 -105(4)
C31A C32A C32B C31B 28(11)
F35B F36 C49 C50 98(3)
F35B F36 C49 F34 -82(4)
F35B F36 C49 F35A -163(3)
F35A F36 C49 C50 -100(3)
F35A F36 C49 F34 81(4)
F35A F36 C49 F35B 163(3)
F36 F35B C49 C50 -104(2)
F36 F35B C49 F34 130(3)
F36 F35B C49 F35A 31(5)
F36 F35A C49 C50 104(2)
F36 F35A C49 F34 -131(3)
F36 F35A C49 F35B -31(5)
C37A O8 C30B C38 14(3)
C37A O8 C30B F8 51(4)
C37A O8 C30B C31B -130(7)
C37A C38 F9 F8 119(3)
C37A C38 F8 F9 -78(3)
C37A C38 F8 C30B 41(3)
C37A C30B C31B C32B -62(9)
C36A C35 C36B C37B 109(4)
C36A C35 C34 F10 -145(3)
C36A C35 C34 F12 1(5)
C36A C35 C34 F11 117(3)
C36A C37A C38 F9 99(3)
C36A C37A C38 F7 -79(5)
C36A C37A C38 F8 157(3)
C36A C37A C38 C30B -163(3)
C38 C37A C36A C35 174(3)
C38 C37A C36A C36B 115(3)
C38 F9 F8 C30B -60(3)
C38 F8 C30B O8 -60(5)
C38 F8 C30B C37A -28(3)
C38 F8 C30B C31B 120(6)
C38 C30B C31B C32B -132(5)
F9 C38 F8 C30B 119(3)
F9 F8 C30B O8 -9(5)
F9 F8 C30B C37A 23(3)
F9 F8 C30B C38 51(3)
F9 F8 C30B C31B 171(5)
C32A O10 C32B F16 -126(7)
C32A O10 C32B C33 -73(4)
C32A O10 C32B C31B 139(6)
C32A C33 C32B F16 -165(4)
C32A C33 C32B O10 63(4)
C32A C33 C32B C31B -150(6)
F7 C38 F9 F8 -63(8)
F7 C38 F8 F9 150(4)
F7 C38 F8 C30B -92(3)
F8 C38 F9A F7 100(5)
F8 C38 F7 F9A -121(4)
F8 C30B C31B C32B 178(4)
C49 C50 C51 C52 -176.0(18)
C49 F35B F36 F35A -15(2)
C49 F35A F36 F35B 15(2)
C30B O8 C37A C36A 159(4)
C30B O8 C37A C38 -18(3)
C30B C37A C36A C35 73(10)
C30B C37A C36A C36B 13(11)
C30B C37A C38 F9 -97(3)
C30B C37A C38 F7 84(4)
C30B C37A C38 F8 -40(3)
C30B C38 F9 F8 53(2)
C30B C38 F8 F9 -119(3)
C30B C31B C32B F16 -163(6)
C30B C31B C32B O10 -23(7)
C30B C31B C32B C33 -174(5)
C30B C31B C32B C32A 61(11)
C32B F16 C33 F18 -118(3)
C32B F16 C33 F17 125(3)
C32B F16 C33 C32A 9(2)
C32B O10 C32A C33 48(3)
C32B O10 C32A C31A -126(5)
C32B C33 C32A O10 -54(4)
C32B C33 C32A C31A 120(5)
C37B O9 C30A C29 -41(2)
C37B O9 C30A C31A 140(4)
C37B C29 C30A O9 36(2)
C37B C29 C30A C31A -145(3)
C37B C30A C31A C32A 90(5)
C36B C35 C36A C37A -92(3)
C36B C35 C34 F10 135(4)
C36B C35 C34 F12 -80(5)
C36B C35 C34 F11 37(3)
F25 C48 F27B F26 -132(3)
F26 C48 F27B F25 132(3)
C48 F25 F27B F26 32(2)
C48 F26 F27B F25 -36(2)
F27B F25 C48 C47 93(4)
F27B F25 C48 F26 -61(4)
F27B F26 C48 C47 -96(4)
F27B F26 C48 F25 58(4)
C34 C35 C36A C37A 169(3)
C34 C35 C36A C36B -99(2)
C34 C35 C36B C36A 108(3)
C34 C35 C36B C37B -143(4)
